data_4310069
loop_
_publ_author_name
'Ana Galet'
'M. Carmen Mu\~noz'
'Ana B. Gaspar'
'Jos\'e A. Real'

_publ_section_title
;
Architectural Isomerism in the Three-Dimensional Polymeric Spin Crossover
System {Fe(pmd)2[Ag(CN)2]2}: Synthesis, Structure, Magnetic Properties,
and Calorimetric Studies
;
_journal_name_full 'Inorganic Chemistry'
_journal_page_first 8749
_journal_page_last 8755
_journal_paper_doi 10.1021/ic0509074
_journal_volume 44
_journal_year 2005
_chemical_formula_sum 'C12 H8 Ag2 Fe N8'
_chemical_formula_weight 535.85
_chemical_name_systematic
;
 ?
;
_space_group_IT_number 56
_symmetry_cell_setting orthorhombic
_symmetry_space_group_name_Hall '-P 2ab 2ac'
_symmetry_space_group_name_H-M 'P c c n'
_atom_sites_solution_hydrogens geom
_atom_sites_solution_primary direct
_atom_sites_solution_secondary difmap
_audit_creation_method SHELXL-97
_cell_angle_alpha 90.00
_cell_angle_beta 90.00
_cell_angle_gamma 90.00
_cell_formula_units_Z 4
_cell_length_a 15.7700(2)
_cell_length_b 8.2980(4)
_cell_length_c 13.4180(6)
_cell_measurement_temperature 250(2)
_cell_volume 1755.87(12)
_computing_cell_refinement 'HKL DENZO'
_computing_data_collection COLLECT
_computing_data_reduction 'HKL DENZO and SCALEPACK'
_computing_structure_refinement 'SHELXL-97 (Sheldrick, 1997)'
_computing_structure_solution SHELXS-97
_diffrn_ambient_temperature 250(2)
_diffrn_measured_fraction_theta_full 0.985
_diffrn_measured_fraction_theta_max 0.985
_diffrn_radiation_monochromator graphite
_diffrn_radiation_source 'fine-focus sealed tube'
_diffrn_radiation_type MoK\a
_diffrn_radiation_wavelength 0.71073
_diffrn_reflns_av_R_equivalents 0.0244
_diffrn_reflns_av_sigmaI/netI 0.0327
_diffrn_reflns_limit_h_max 20
_diffrn_reflns_limit_h_min -20
_diffrn_reflns_limit_k_max 10
_diffrn_reflns_limit_k_min -10
_diffrn_reflns_limit_l_max 16
_diffrn_reflns_limit_l_min -16
_diffrn_reflns_number 3465
_diffrn_reflns_theta_full 27.51
_diffrn_reflns_theta_max 27.51
_diffrn_reflns_theta_min 2.77
_exptl_absorpt_coefficient_mu 1.532
_exptl_crystal_colour orange-yellow
_exptl_crystal_density_diffrn 2.027
_exptl_crystal_density_method 'not measured'
_exptl_crystal_description prismatic
_exptl_crystal_F_000 1024
_exptl_crystal_size_max 0.07
_exptl_crystal_size_mid 0.06
_exptl_crystal_size_min 0.04
_refine_diff_density_max 0.459
_refine_diff_density_min -0.443
_refine_diff_density_rms 0.089
_refine_ls_extinction_coef 0.0081(3)
_refine_ls_extinction_expression Fc^*^=kFc[1+0.001xFc^2^\l^3^/sin(2\q)]^-1/4^
_refine_ls_extinction_method SHELXL
_refine_ls_goodness_of_fit_ref 1.008
_refine_ls_hydrogen_treatment mixed
_refine_ls_matrix_type full
_refine_ls_number_parameters 108
_refine_ls_number_reflns 1993
_refine_ls_number_restraints 0
_refine_ls_restrained_S_all 1.008
_refine_ls_R_factor_all 0.0356
_refine_ls_R_factor_gt 0.0251
_refine_ls_shift/su_max 0.001
_refine_ls_shift/su_mean 0.000
_refine_ls_structure_factor_coef Fsqd
_refine_ls_weighting_details 'calc w=1/[\s^2^(Fo^2^)+(0.0289P)^2^+0.9112P] where P=(Fo^2^+2Fc^2^)/3'
_refine_ls_weighting_scheme calc
_refine_ls_wR_factor_gt 0.0582
_refine_ls_wR_factor_ref 0.0625
_reflns_number_gt 1621
_reflns_number_total 1993
_reflns_threshold_expression >2sigma(I)
_cod_data_source_file ic0509074si20050606_051047.cif
_cod_data_source_block ja340
_cod_database_code 4310069

loop_
_symmetry_equiv_pos_as_xyz
'x, y, z'
'-x+1/2, -y+1/2, z'
'x+1/2, -y, -z+1/2'
'-x, y+1/2, -z+1/2'
'-x, -y, -z'
'x-1/2, y-1/2, -z'
'-x-1/2, y, z-1/2'
'x, -y-1/2, z-1/2'

loop_
_atom_site_label
_atom_site_type_symbol
_atom_site_fract_x
_atom_site_fract_y
_atom_site_fract_z
_atom_site_U_iso_or_equiv
_atom_site_adp_type
_atom_site_occupancy
_atom_site_symmetry_multiplicity
_atom_site_calc_flag
_atom_site_refinement_flags
_atom_site_disorder_assembly
_atom_site_disorder_group
Ag Ag 0.208989(13) 0.58413(3) 0.195973(16) 0.03660(11) Uani 1 1 d . . .
Fe Fe 0.0000 0.0000 0.0000 0.02290(14) Uani 1 2 d S . .
C4 C 0.09347(18) 0.3236(4) 0.0489(2) 0.0358(7) Uani 1 1 d . . .
H4 H 0.0954 0.2730 0.1107 0.045(4) Uiso 1 1 calc R . .
C3 C 0.1286(2) 0.5357(4) -0.0480(3) 0.0460(8) Uani 1 1 d . . .
H3 H 0.1556 0.6342 -0.0569 0.045(4) Uiso 1 1 calc R . .
C1 C 0.05080(19) 0.3198(4) -0.1123(2) 0.0364(7) Uani 1 1 d . . .
H1 H 0.0230 0.2701 -0.1651 0.045(4) Uiso 1 1 calc R . .
C5 C 0.11497(19) 0.5783(4) 0.3045(2) 0.0332(6) Uani 1 1 d . . .
N4 N 0.13101(17) 0.4665(3) 0.04200(19) 0.0427(6) Uani 1 1 d . . .
N3 N -0.10944(14) 0.0608(3) -0.08549(18) 0.0333(6) Uani 1 1 d . . .
N1 N 0.05342(14) 0.2458(3) -0.02371(15) 0.0292(5) Uani 1 1 d . . .
C2 C 0.0881(2) 0.4672(4) -0.1270(2) 0.0474(8) Uani 1 1 d . . .
H2 H 0.0858 0.5184 -0.1886 0.045(4) Uiso 1 1 calc R . .
C6 C -0.17184(18) 0.0741(4) -0.1266(2) 0.0333(6) Uani 1 1 d . . .
N2 N 0.06498(15) -0.0715(3) -0.13409(17) 0.0340(6) Uani 1 1 d . . .

loop_
_atom_site_aniso_label
_atom_site_aniso_U_11
_atom_site_aniso_U_22
_atom_site_aniso_U_33
_atom_site_aniso_U_23
_atom_site_aniso_U_13
_atom_site_aniso_U_12
Ag 0.02939(14) 0.04083(17) 0.03959(16) -0.00328(10) 0.01516(9) -0.00438(10)
Fe 0.0165(2) 0.0320(3) 0.0202(2) -0.0006(2) 0.00020(19) -0.0002(2)
C4 0.0397(16) 0.0382(17) 0.0295(14) 0.0004(13) 0.0005(12) -0.0070(14)
C3 0.050(2) 0.0361(17) 0.052(2) 0.0037(15) 0.0092(16) -0.0089(15)
C1 0.0420(16) 0.0408(17) 0.0264(14) 0.0016(13) -0.0027(12) -0.0053(14)
C5 0.0304(14) 0.0385(17) 0.0306(14) -0.0005(13) 0.0083(11) -0.0035(13)
N4 0.0467(16) 0.0402(15) 0.0410(14) -0.0011(12) -0.0005(12) -0.0095(12)
N3 0.0242(11) 0.0395(14) 0.0361(13) 0.0028(11) -0.0059(10) 0.0007(10)
N1 0.0274(10) 0.0338(12) 0.0265(10) 0.0008(10) 0.0011(9) -0.0020(11)
C2 0.058(2) 0.0467(19) 0.0371(17) 0.0101(15) 0.0054(15) -0.0055(17)
C6 0.0287(14) 0.0390(17) 0.0321(14) 0.0026(13) -0.0068(12) 0.0009(13)
N2 0.0308(12) 0.0399(15) 0.0313(12) -0.0018(11) 0.0056(10) 0.0005(11)

loop_
_atom_type_symbol
_atom_type_description
_atom_type_scat_dispersion_real
_atom_type_scat_dispersion_imag
_atom_type_scat_source
C C 0.0033 0.0016 'International Tables Vol C Tables 4.2.6.8 and 6.1.1.4'
H H 0.0000 0.0000 'International Tables Vol C Tables 4.2.6.8 and 6.1.1.4'
N N 0.0061 0.0033 'International Tables Vol C Tables 4.2.6.8 and 6.1.1.4'
Ag Ag -0.8971 1.1015 'International Tables Vol C Tables 4.2.6.8 and 6.1.1.4'
Fe Fe 0.3463 0.8444 'International Tables Vol C Tables 4.2.6.8 and 6.1.1.4'

loop_
_geom_angle_atom_site_label_1
_geom_angle_atom_site_label_2
_geom_angle_atom_site_label_3
_geom_angle
_geom_angle_site_symmetry_1
_geom_angle_site_symmetry_3
_geom_angle_publ_flag
C5 Ag C6 161.54(12) . 6_665 ?
C5 Ag N4 102.17(10) . . ?
C6 Ag N4 93.21(10) 6_665 . ?
C5 Ag Ag 108.93(8) . 2_565 ?
C6 Ag Ag 69.82(8) 6_665 2_565 ?
N4 Ag Ag 122.82(6) . 2_565 ?
N3 Fe N3 180.00(18) . 5 ?
N3 Fe N2 89.95(9) . 5 ?
N3 Fe N2 90.05(9) 5 5 ?
N3 Fe N2 90.05(9) . . ?
N3 Fe N2 89.95(9) 5 . ?
N2 Fe N2 180.00(12) 5 . ?
N3 Fe N1 89.28(8) . 5 ?
N3 Fe N1 90.72(8) 5 5 ?
N2 Fe N1 87.31(8) 5 5 ?
N2 Fe N1 92.69(8) . 5 ?
N3 Fe N1 90.72(8) . . ?
N3 Fe N1 89.28(8) 5 . ?
N2 Fe N1 92.69(8) 5 . ?
N2 Fe N1 87.31(8) . . ?
N1 Fe N1 180.00(11) 5 . ?
N1 C4 N4 126.5(3) . . ?
N1 C4 H4 116.8 . . ?
N4 C4 H4 116.8 . . ?
N4 C3 C2 122.5(3) . . ?
N4 C3 H3 118.7 . . ?
C2 C3 H3 118.7 . . ?
N1 C1 C2 121.6(3) . . ?
N1 C1 H1 119.2 . . ?
C2 C1 H1 119.2 . . ?
N2 C5 Ag 177.6(3) 8_566 . ?
C4 N4 C3 115.7(3) . . ?
C4 N4 Ag 119.4(2) . . ?
C3 N4 Ag 124.8(2) . . ?
C6 N3 Fe 170.8(2) . . ?
C4 N1 C1 116.3(2) . . ?
C4 N1 Fe 121.30(18) . . ?
C1 N1 Fe 122.33(19) . . ?
C3 C2 C1 117.4(3) . . ?
C3 C2 H2 121.3 . . ?
C1 C2 H2 121.3 . . ?
N3 C6 Ag 175.6(3) . 6 ?
C5 N2 Fe 160.9(2) 8_565 . ?

loop_
_geom_bond_atom_site_label_1
_geom_bond_atom_site_label_2
_geom_bond_distance
_geom_bond_site_symmetry_2
_geom_bond_publ_flag
Ag C5 2.078(3) . ?
Ag C6 2.099(3) 6_665 ?
Ag N4 2.595(3) . ?
Ag Ag 3.0415(5) 2_565 ?
Fe N3 2.133(2) . ?
Fe N3 2.133(2) 5 ?
Fe N2 2.154(2) 5 ?
Fe N2 2.154(2) . ?
Fe N1 2.230(2) 5 ?
Fe N1 2.230(2) . ?
C4 N1 1.328(4) . ?
C4 N4 1.329(4) . ?
C4 H4 0.9300 . ?
C3 N4 1.337(4) . ?
C3 C2 1.363(5) . ?
C3 H3 0.9300 . ?
C1 N1 1.338(3) . ?
C1 C2 1.371(5) . ?
C1 H1 0.9300 . ?
C5 N2 1.142(3) 8_566 ?
N3 C6 1.133(4) . ?
C2 H2 0.9300 . ?
C6 Ag 2.099(3) 6 ?
N2 C5 1.142(3) 8_565 ?
